data_4087443
loop_
_publ_author_name
'Yang, Xiang-Yuan'
'Tay, Wee Shan'
'Li, Yongxin'
'Pullarkat, Sumod A.'
'Leung, Pak-Hing'

_publ_section_title
;
 Versatile Syntheses of Optically Pure PCE Pincer Ligands: Facile
 Modifications of the Pendant Arms and Ligand Backbones
;
_journal_issue 8
_journal_name_full Organometallics
_journal_page_first 1582
_journal_paper_doi 10.1021/acs.organomet.5b00132
_journal_volume 34
_journal_year 2015
_chemical_absolute_configuration ad
_chemical_formula_sum 'C42 H39 Cl Ni O8 P2'
_chemical_formula_weight 827.83
_space_group_crystal_system orthorhombic
_space_group_IT_number 19
_space_group_name_Hall 'P 2ac 2ab'
_space_group_name_H-M_alt 'P 21 21 21'
_atom_sites_solution_hydrogens geom
_cell_angle_alpha 90
_cell_angle_beta 90
_cell_angle_gamma 90
_cell_formula_units_Z 4
_cell_length_a 10.4056(4)
_cell_length_b 10.8470(5)
_cell_length_c 35.2683(14)
_cell_measurement_reflns_used 5689
_cell_measurement_temperature 133.(2)
_cell_measurement_theta_max 24.2170
_cell_measurement_theta_min 2.6140
_cell_volume 3980.7(3)
_computing_cell_refinement 'SAINT V8.34A (Bruker AXS Inc., 2013)'
_computing_data_collection 'APEX2 (Bruker AXS Inc., 2014)'
_computing_data_reduction 'SAINT V8.34A (Bruker AXS Inc., 2013)'
_computing_molecular_graphics 'XP (Bruker AXS Inc., 2014)'
_computing_publication_material 'APEX2 (Bruker AXS Inc., 2014)'
_computing_structure_refinement 'SHELXL-2014 (Sheldrick, 2014)'
_diffrn_ambient_temperature 133.(2)
_diffrn_detector_area_resol_mean 8.3333
_diffrn_measured_fraction_theta_full 0.997
_diffrn_measured_fraction_theta_max 0.997
_diffrn_measurement_device_type 'CCD area detector'
_diffrn_measurement_method 'phi and omega scans'
_diffrn_radiation_monochromator graphite
_diffrn_radiation_type MoK\a
_diffrn_radiation_wavelength 0.71073
_diffrn_reflns_av_R_equivalents 0.0677
_diffrn_reflns_av_unetI/netI 0.0716
_diffrn_reflns_limit_h_max 14
_diffrn_reflns_limit_h_min -14
_diffrn_reflns_limit_k_max 8
_diffrn_reflns_limit_k_min -15
_diffrn_reflns_limit_l_max 49
_diffrn_reflns_limit_l_min -49
_diffrn_reflns_number 43828
_diffrn_reflns_theta_full 29.66
_diffrn_reflns_theta_max 29.66
_diffrn_reflns_theta_min 2.56
_diffrn_source 'fine-focus sealed tube'
_exptl_absorpt_coefficient_mu 0.687
_exptl_absorpt_correction_T_max 0.93
_exptl_absorpt_correction_T_min 0.85
_exptl_absorpt_correction_type multi-scan
_exptl_absorpt_process_details 'SADABS V2014/3 (Bruker AXS Inc.)'
_exptl_crystal_colour yellow
_exptl_crystal_density_diffrn 1.381
_exptl_crystal_density_method 'not measured'
_exptl_crystal_description block
_exptl_crystal_F_000 1720
_exptl_crystal_size_max 0.220
_exptl_crystal_size_mid 0.140
_exptl_crystal_size_min 0.100
_refine_diff_density_max 0.462
_refine_diff_density_min -0.430
_refine_ls_abs_structure_details
;
Flack x determined using 3470 quotients [(I+)-(I-)]/[(I+)+(I-)]
(Parsons, Flack and Wagner, Acta Cryst. B69 (2013) 249-259).
;
_refine_ls_abs_structure_Flack 0.003(7)
_refine_ls_extinction_method none
_refine_ls_goodness_of_fit_ref 1.016
_refine_ls_hydrogen_treatment constr
_refine_ls_matrix_type full
_refine_ls_number_parameters 491
_refine_ls_number_reflns 11217
_refine_ls_number_restraints 0
_refine_ls_restrained_S_all 1.016
_refine_ls_R_factor_all 0.0595
_refine_ls_R_factor_gt 0.0408
_refine_ls_shift/su_max 0.000
_refine_ls_shift/su_mean 0.000
_refine_ls_structure_factor_coef Fsqd
_refine_ls_weighting_details 'w=1/[\s^2^(Fo^2^)+(0.0289P)^2^] where P=(Fo^2^+2Fc^2^)/3'
_refine_ls_weighting_scheme calc
_refine_ls_wR_factor_gt 0.0744
_refine_ls_wR_factor_ref 0.0819
_reflns_number_gt 9167
_reflns_number_total 11217
_reflns_threshold_expression 'I > 2\s(I)'
_cod_data_source_file om5b00132_si_009.cif
_cod_data_source_block I
_cod_database_code 4087443

loop_
_space_group_symop_operation_xyz
'x, y, z'
'-x+1/2, -y, z+1/2'
'-x, y+1/2, -z+1/2'
'x+1/2, -y+1/2, -z'

loop_
_atom_site_type_symbol
_atom_site_label
_atom_site_fract_x
_atom_site_fract_y
_atom_site_fract_z
_atom_site_U_iso_or_equiv
_atom_site_adp_type
_atom_site_calc_flag
_atom_site_refinement_flags_adp
_atom_site_refinement_flags_posn
_atom_site_occupancy
Ni Ni1 0.29858(4) 0.43860(3) 0.14308(2) 0.01239(9) Uani d . . 1
C C1 0.2951(3) 0.5211(3) 0.09479(8) 0.0119(6) Uani d . . 1
C C2 0.3721(3) 0.4794(3) 0.06422(8) 0.0142(7) Uani d . . 1
C C3 0.3664(3) 0.5368(3) 0.02879(9) 0.0178(7) Uani d . . 1
H H3 0.4117 0.5022 0.008 0.021 Uiso calc U R 1
C C4 0.2952(3) 0.6435(3) 0.02370(9) 0.0201(7) Uani d . . 1
H H4 0.2949 0.6844 -0.0001 0.024 Uiso calc U R 1
C C5 0.2244(3) 0.6898(3) 0.05388(9) 0.0179(7) Uani d . . 1
H H5 0.1786 0.765 0.051 0.021 Uiso calc U R 1
C C6 0.2195(3) 0.6272(3) 0.08850(8) 0.0131(6) Uani d . . 1
C C7 0.1285(3) 0.6696(3) 0.11905(8) 0.0132(6) Uani d . . 1
H H7 0.1307 0.7615 0.121 0.016 Uiso calc U R 1
C C8 -0.0122(3) 0.6255(3) 0.11288(9) 0.0150(6) Uani d . . 1
H H8 -0.0198 0.5369 0.1204 0.018 Uiso calc U R 1
C C9 -0.0471(3) 0.6396(3) 0.07127(9) 0.0190(7) Uani d . . 1
C C10 -0.0416(4) 0.5361(4) 0.01199(9) 0.0345(10) Uani d . . 1
H H10A -0.1246 0.5724 0.0052 0.052 Uiso calc U R 1
H H10B -0.0367 0.4518 0.002 0.052 Uiso calc U R 1
H H10C 0.0279 0.5857 0.0011 0.052 Uiso calc U R 1
C C11 -0.1050(3) 0.7023(3) 0.13613(9) 0.0208(7) Uani d . . 1
C C12 -0.3050(4) 0.6989(4) 0.16759(10) 0.0379(10) Uani d . . 1
H H12A -0.2679 0.7207 0.1922 0.057 Uiso calc U R 1
H H12B -0.3788 0.6441 0.1714 0.057 Uiso calc U R 1
H H12C -0.3332 0.7739 0.1545 0.057 Uiso calc U R 1
C C13 0.0692(3) 0.5876(3) 0.19759(8) 0.0159(7) Uani d . . 1
C C14 0.0396(4) 0.6851(4) 0.22193(10) 0.0264(8) Uani d . . 1
H H14 0.0888 0.7588 0.221 0.032 Uiso calc U R 1
C C15 -0.0608(4) 0.6749(4) 0.24734(11) 0.0361(10) Uani d . . 1
H H15 -0.0805 0.7415 0.2638 0.043 Uiso calc U R 1
C C16 -0.1326(4) 0.5677(4) 0.24877(10) 0.0353(10) Uani d . . 1
H H16 -0.2013 0.5605 0.2663 0.042 Uiso calc U R 1
C C17 -0.1043(4) 0.4714(4) 0.22465(10) 0.0285(9) Uani d . . 1
H H17 -0.1548 0.3985 0.2253 0.034 Uiso calc U R 1
C C18 -0.0024(3) 0.4803(3) 0.19937(9) 0.0213(7) Uani d . . 1
H H18 0.0182 0.4128 0.1833 0.026 Uiso calc U R 1
C C19 0.3080(3) 0.7127(3) 0.18275(8) 0.0147(6) Uani d . . 1
C C20 0.3317(3) 0.8281(3) 0.16764(10) 0.0245(8) Uani d . . 1
H H20 0.2888 0.8532 0.1452 0.029 Uiso calc U R 1
C C21 0.4180(4) 0.9075(4) 0.18518(11) 0.0303(9) Uani d . . 1
H H21 0.4331 0.987 0.1748 0.036 Uiso calc U R 1
C C22 0.4815(4) 0.8714(4) 0.21752(10) 0.0271(9) Uani d . . 1
H H22 0.5395 0.9263 0.2297 0.033 Uiso calc U R 1
C C23 0.4608(4) 0.7551(4) 0.23233(10) 0.0279(9) Uani d . . 1
H H23 0.506 0.7292 0.2543 0.033 Uiso calc U R 1
C C24 0.3746(3) 0.6769(3) 0.21507(9) 0.0224(8) Uani d . . 1
H H24 0.3604 0.5972 0.2254 0.027 Uiso calc U R 1
C C25 0.4686(3) 0.3793(3) 0.07154(9) 0.0162(7) Uani d . . 1
H H25 0.4773 0.3238 0.049 0.019 Uiso calc U R 1
C C26 0.6031(3) 0.4328(3) 0.08380(9) 0.0179(7) Uani d . . 1
H H26 0.6045 0.4431 0.112 0.022 Uiso calc U R 1
C C27 0.6237(3) 0.5582(3) 0.06511(9) 0.0194(7) Uani d . . 1
C C28 0.5783(4) 0.7693(3) 0.07062(12) 0.0355(10) Uani d . . 1
H H28A 0.667 0.7963 0.0664 0.053 Uiso calc U R 1
H H28B 0.5351 0.8272 0.0877 0.053 Uiso calc U R 1
H H28C 0.5326 0.7668 0.0463 0.053 Uiso calc U R 1
C C29 0.7116(4) 0.3473(3) 0.07211(11) 0.0288(8) Uani d . . 1
C C30 0.9147(4) 0.2714(4) 0.08931(16) 0.0621(16) Uani d . . 1
H H30A 0.8844 0.1878 0.0837 0.093 Uiso calc U R 1
H H30B 0.9725 0.2692 0.1112 0.093 Uiso calc U R 1
H H30C 0.961 0.3041 0.0673 0.093 Uiso calc U R 1
C C31 0.5317(3) 0.2034(3) 0.13141(9) 0.0171(7) Uani d . . 1
C C32 0.5817(3) 0.1037(3) 0.11093(10) 0.0230(8) Uani d . . 1
H H32 0.5433 0.0801 0.0876 0.028 Uiso calc U R 1
C C33 0.6870(4) 0.0395(3) 0.12460(10) 0.0276(8) Uani d . . 1
H H33 0.7213 -0.0271 0.1103 0.033 Uiso calc U R 1
C C34 0.7428(3) 0.0710(3) 0.15884(11) 0.0287(9) Uani d . . 1
H H34 0.8142 0.0259 0.1683 0.034 Uiso calc U R 1
C C35 0.6932(4) 0.1695(3) 0.17930(10) 0.0271(8) Uani d . . 1
H H35 0.7305 0.1915 0.2029 0.033 Uiso calc U R 1
C C36 0.5894(3) 0.2361(3) 0.16537(9) 0.0206(7) Uani d . . 1
H H36 0.5577 0.3046 0.1793 0.025 Uiso calc U R 1
C C37 0.2854(3) 0.1846(3) 0.09438(9) 0.0184(7) Uani d . . 1
C C38 0.2170(3) 0.1169(3) 0.12135(10) 0.0245(8) Uani d . . 1
H H38 0.235 0.1281 0.1475 0.029 Uiso calc U R 1
C C39 0.1235(3) 0.0336(3) 0.11041(12) 0.0314(9) Uani d . . 1
H H39 0.0773 -0.0116 0.129 0.038 Uiso calc U R 1
C C40 0.0973(4) 0.0164(3) 0.07229(12) 0.0340(10) Uani d . . 1
H H40 0.0342 -0.0419 0.0647 0.041 Uiso calc U R 1
C C41 0.1627(4) 0.0836(4) 0.04533(12) 0.0343(10) Uani d . . 1
H H41 0.1437 0.0722 0.0192 0.041 Uiso calc U R 1
C C42 0.2564(3) 0.1679(4) 0.05617(10) 0.0276(9) Uani d . . 1
H H42 0.3009 0.2143 0.0374 0.033 Uiso calc U R 1
Cl Cl1 0.29740(9) 0.34340(7) 0.19840(2) 0.02158(17) Uani d . . 1
O O1 -0.0289(2) 0.5334(2) 0.05281(6) 0.0242(6) Uani d . . 1
O O2 -0.0816(2) 0.7350(2) 0.05703(7) 0.0277(6) Uani d . . 1
O O3 -0.2087(2) 0.6364(2) 0.14471(7) 0.0268(5) Uani d . . 1
O O4 -0.0891(2) 0.8082(2) 0.14476(8) 0.0322(6) Uani d . . 1
O O5 0.5785(2) 0.6480(2) 0.08739(7) 0.0247(6) Uani d . . 1
O O6 0.6704(2) 0.5738(2) 0.03431(7) 0.0291(6) Uani d . . 1
O O7 0.8055(2) 0.3502(2) 0.09772(8) 0.0374(7) Uani d . . 1
O O8 0.7119(3) 0.2865(3) 0.04366(8) 0.0425(7) Uani d . . 1
P P1 0.19713(9) 0.60059(7) 0.16253(2) 0.01267(16) Uani d . . 1
P P2 0.40068(8) 0.29595(8) 0.11217(2) 0.01438(17) Uani d . . 1

loop_
_atom_site_aniso_label
_atom_site_aniso_U_11
_atom_site_aniso_U_22
_atom_site_aniso_U_33
_atom_site_aniso_U_12
_atom_site_aniso_U_13
_atom_site_aniso_U_23
Ni1 0.01316(19) 0.01232(17) 0.01168(17) 0.00245(18) 0.00080(18) 0.00096(15)
C1 0.0094(13) 0.0144(14) 0.0120(13) -0.0028(14) 0.0009(14) 0.0016(11)
C2 0.0143(16) 0.0135(15) 0.0149(15) -0.0018(13) -0.0018(13) -0.0020(12)
C3 0.0159(16) 0.0248(18) 0.0126(15) -0.0022(14) 0.0013(13) -0.0004(13)
C4 0.0155(16) 0.0293(17) 0.0154(14) -0.0021(17) -0.0011(15) 0.0078(13)
C5 0.0137(17) 0.0180(16) 0.0219(16) 0.0021(14) -0.0013(14) 0.0058(14)
C6 0.0115(16) 0.0124(14) 0.0153(14) -0.0013(13) 0.0001(13) 0.0015(12)
C7 0.0134(15) 0.0124(14) 0.0138(15) 0.0012(12) -0.0021(12) 0.0021(12)
C8 0.0126(15) 0.0159(15) 0.0164(15) 0.0002(13) -0.0013(13) 0.0025(13)
C9 0.0107(16) 0.0261(19) 0.0203(16) -0.0054(15) -0.0008(14) 0.0035(15)
C10 0.032(2) 0.057(3) 0.0148(17) -0.011(2) -0.0016(16) -0.0045(18)
C11 0.0121(16) 0.0294(19) 0.0210(17) 0.0072(15) -0.0026(14) 0.0047(15)
C12 0.0202(18) 0.061(3) 0.033(2) 0.012(2) 0.0111(19) -0.0011(19)
C13 0.0144(16) 0.0201(17) 0.0134(14) 0.0029(13) 0.0000(13) 0.0015(13)
C14 0.024(2) 0.030(2) 0.0257(19) -0.0018(17) 0.0044(16) -0.0068(17)
C15 0.033(2) 0.044(3) 0.032(2) 0.005(2) 0.0104(18) -0.0112(19)
C16 0.025(2) 0.052(3) 0.029(2) 0.002(2) 0.0129(17) 0.006(2)
C17 0.0211(19) 0.030(2) 0.034(2) -0.0028(17) 0.0030(17) 0.0085(17)
C18 0.0205(18) 0.0211(17) 0.0223(17) 0.0011(15) -0.0001(15) 0.0025(14)
C19 0.0144(15) 0.0161(14) 0.0136(14) 0.0017(15) 0.0021(14) -0.0037(12)
C20 0.023(2) 0.0217(18) 0.0287(19) -0.0026(15) -0.0050(15) 0.0032(15)
C21 0.028(2) 0.0234(19) 0.039(2) -0.0067(17) -0.0002(18) 0.0007(17)
C22 0.0207(19) 0.034(2) 0.0269(19) -0.0081(17) 0.0016(16) -0.0125(17)
C23 0.028(2) 0.040(2) 0.0153(17) -0.0065(18) -0.0054(15) -0.0002(16)
C24 0.0259(19) 0.0245(19) 0.0168(16) -0.0068(16) -0.0034(15) 0.0013(15)
C25 0.0159(16) 0.0172(16) 0.0155(15) 0.0010(14) 0.0007(13) -0.0020(13)
C26 0.0115(15) 0.0211(16) 0.0212(16) 0.0055(15) 0.0040(13) 0.0037(14)
C27 0.0112(16) 0.0214(17) 0.0257(18) -0.0006(15) -0.0028(14) 0.0008(15)
C28 0.038(2) 0.0161(18) 0.053(3) 0.0035(18) -0.012(2) 0.0024(18)
C29 0.024(2) 0.0206(17) 0.042(2) 0.0050(18) 0.012(2) 0.0128(17)
C30 0.019(2) 0.035(3) 0.133(5) 0.016(2) 0.009(3) 0.017(3)
C31 0.0141(16) 0.0126(15) 0.0245(17) 0.0026(13) 0.0026(13) 0.0035(13)
C32 0.0257(19) 0.0173(16) 0.0259(17) 0.0037(15) -0.0018(16) -0.0024(15)
C33 0.0254(19) 0.0166(16) 0.041(2) 0.0083(16) 0.0037(18) -0.0035(15)
C34 0.0207(18) 0.0245(19) 0.041(2) 0.0062(16) -0.0033(16) 0.0036(18)
C35 0.0239(19) 0.0264(18) 0.0310(18) 0.0051(18) -0.0066(18) 0.0010(15)
C36 0.0190(18) 0.0227(17) 0.0202(17) 0.0026(15) 0.0020(15) -0.0008(14)
C37 0.0179(17) 0.0134(15) 0.0239(16) 0.0037(14) 0.0012(16) -0.0034(13)
C38 0.0214(19) 0.0185(16) 0.0335(19) 0.0003(15) -0.0050(16) 0.0043(15)
C39 0.0215(19) 0.0158(18) 0.057(3) -0.0009(15) -0.0001(19) 0.0048(18)
C40 0.0181(19) 0.0189(18) 0.065(3) 0.0014(17) -0.007(2) -0.0151(19)
C41 0.027(2) 0.035(2) 0.041(2) 0.0010(18) -0.0089(17) -0.0189(19)
C42 0.0254(19) 0.030(2) 0.0272(19) -0.0021(16) 0.0009(15) -0.0105(17)
Cl1 0.0222(4) 0.0257(4) 0.0168(3) 0.0061(4) 0.0035(4) 0.0083(3)
O1 0.0256(13) 0.0279(14) 0.0190(12) -0.0053(11) -0.0009(11) -0.0026(11)
O2 0.0256(14) 0.0292(14) 0.0283(14) -0.0022(12) -0.0098(12) 0.0115(11)
O3 0.0138(11) 0.0371(14) 0.0296(13) 0.0031(12) 0.0049(13) -0.0002(11)
O4 0.0272(14) 0.0232(13) 0.0461(16) 0.0085(12) 0.0090(13) -0.0044(13)
O5 0.0237(14) 0.0170(12) 0.0335(14) 0.0041(11) -0.0047(11) -0.0021(11)
O6 0.0272(15) 0.0311(14) 0.0289(13) -0.0067(12) 0.0048(11) 0.0040(12)
O7 0.0136(12) 0.0275(14) 0.0711(19) 0.0062(13) -0.0025(15) 0.0119(13)
O8 0.0394(16) 0.0410(17) 0.0471(17) 0.0179(16) 0.0168(16) -0.0002(14)
P1 0.0130(4) 0.0131(3) 0.0119(3) 0.0015(4) 0.0004(4) -0.0005(3)
P2 0.0146(4) 0.0124(4) 0.0162(4) 0.0013(3) 0.0018(3) -0.0004(3)

loop_
_atom_type_symbol
_atom_type_description
_atom_type_scat_dispersion_real
_atom_type_scat_dispersion_imag
_atom_type_scat_source
C C 0.0033 0.0016 'International Tables Vol C Tables 4.2.6.8 and 6.1.1.4'
H H 0.0000 0.0000 'International Tables Vol C Tables 4.2.6.8 and 6.1.1.4'
O O 0.0106 0.0060 'International Tables Vol C Tables 4.2.6.8 and 6.1.1.4'
P P 0.1023 0.0942 'International Tables Vol C Tables 4.2.6.8 and 6.1.1.4'
Cl Cl 0.1484 0.1585 'International Tables Vol C Tables 4.2.6.8 and 6.1.1.4'
Ni Ni 0.3393 1.1124 'International Tables Vol C Tables 4.2.6.8 and 6.1.1.4'

loop_
_geom_angle_atom_site_label_1
_geom_angle_atom_site_label_2
_geom_angle_atom_site_label_3
_geom_angle
C1 Ni1 P1 83.90(9)
C1 Ni1 P2 84.04(9)
P1 Ni1 P2 167.94(3)
C1 Ni1 Cl1 178.60(10)
P1 Ni1 Cl1 95.57(3)
P2 Ni1 Cl1 96.50(3)
C6 C1 C2 117.1(3)
C6 C1 Ni1 121.9(2)
C2 C1 Ni1 121.0(2)
C3 C2 C1 121.0(3)
C3 C2 C25 120.3(3)
C1 C2 C25 118.5(3)
C4 C3 C2 120.7(3)
C3 C4 C5 119.1(3)
C4 C5 C6 120.9(3)
C5 C6 C1 120.9(3)
C5 C6 C7 119.9(3)
C1 C6 C7 119.1(3)
C6 C7 C8 113.4(2)
C6 C7 P1 103.1(2)
C8 C7 P1 110.8(2)
C11 C8 C9 108.3(3)
C11 C8 C7 110.8(3)
C9 C8 C7 109.2(2)
O2 C9 O1 125.4(3)
O2 C9 C8 124.1(3)
O1 C9 C8 110.4(3)
O4 C11 O3 124.7(3)
O4 C11 C8 125.1(3)
O3 C11 C8 110.2(3)
C18 C13 C14 119.4(3)
C18 C13 P1 119.3(2)
C14 C13 P1 121.3(3)
C15 C14 C13 120.4(4)
C14 C15 C16 120.0(4)
C17 C16 C15 119.9(3)
C16 C17 C18 120.4(4)
C13 C18 C17 119.9(3)
C20 C19 C24 118.7(3)
C20 C19 P1 124.5(3)
C24 C19 P1 116.8(2)
C19 C20 C21 120.3(3)
C22 C21 C20 120.2(3)
C21 C22 C23 119.9(3)
C24 C23 C22 119.8(3)
C23 C24 C19 121.0(3)
C2 C25 C26 112.0(3)
C2 C25 P2 103.4(2)
C26 C25 P2 108.0(2)
C29 C26 C27 108.8(3)
C29 C26 C25 111.2(3)
C27 C26 C25 109.5(3)
O6 C27 O5 124.8(3)
O6 C27 C26 124.9(3)
O5 C27 C26 110.3(3)
O8 C29 O7 125.4(4)
O8 C29 C26 124.3(4)
O7 C29 C26 110.3(3)
C36 C31 C32 118.8(3)
C36 C31 P2 120.3(2)
C32 C31 P2 120.7(3)
C33 C32 C31 120.2(3)
C34 C33 C32 120.8(3)
C33 C34 C35 119.3(3)
C34 C35 C36 120.3(3)
C31 C36 C35 120.7(3)
C42 C37 C38 118.7(3)
C42 C37 P2 124.3(3)
C38 C37 P2 116.8(2)
C39 C38 C37 120.8(3)
C38 C39 C40 119.8(4)
C41 C40 C39 120.1(4)
C40 C41 C42 120.3(4)
C41 C42 C37 120.2(4)
C9 O1 C10 117.0(3)
C11 O3 C12 115.8(3)
C27 O5 C28 115.1(3)
C29 O7 C30 115.0(3)
C19 P1 C13 104.40(14)
C19 P1 C7 107.41(14)
C13 P1 C7 108.17(14)
C19 P1 Ni1 110.94(11)
C13 P1 Ni1 120.61(11)
C7 P1 Ni1 104.73(10)
C37 P2 C31 104.87(15)
C37 P2 C25 108.20(15)
C31 P2 C25 105.86(15)
C37 P2 Ni1 108.94(11)
C31 P2 Ni1 124.85(11)
C25 P2 Ni1 103.28(11)

loop_
_geom_bond_atom_site_label_1
_geom_bond_atom_site_label_2
_geom_bond_distance
Ni1 C1 1.924(3)
Ni1 P1 2.1617(9)
Ni1 P2 2.1705(9)
Ni1 Cl1 2.2075(8)
C1 C6 1.411(4)
C1 C2 1.417(4)
C2 C3 1.397(4)
C2 C25 1.502(4)
C3 C4 1.386(5)
C4 C5 1.389(4)
C5 C6 1.398(4)
C6 C7 1.507(4)
C7 C8 1.555(4)
C7 P1 1.850(3)
C8 C11 1.516(4)
C8 C9 1.520(4)
C9 O2 1.204(4)
C9 O1 1.337(4)
C10 O1 1.446(4)
C11 O4 1.200(4)
C11 O3 1.330(4)
C12 O3 1.454(4)
C13 C18 1.383(5)
C13 C14 1.397(5)
C13 P1 1.822(3)
C14 C15 1.381(5)
C15 C16 1.383(6)
C16 C17 1.379(5)
C17 C18 1.389(5)
C19 C20 1.382(4)
C19 C24 1.389(4)
C19 P1 1.822(3)
C20 C21 1.390(5)
C21 C22 1.375(5)
C22 C23 1.382(5)
C23 C24 1.376(5)
C25 C26 1.575(4)
C25 P2 1.836(3)
C26 C29 1.518(5)
C26 C27 1.527(5)
C27 O6 1.202(4)
C27 O5 1.337(4)
C28 O5 1.442(4)
C29 O8 1.201(4)
C29 O7 1.331(5)
C30 O7 1.452(4)
C31 C36 1.386(4)
C31 C32 1.401(4)
C31 P2 1.824(3)
C32 C33 1.385(5)
C33 C34 1.383(5)
C34 C35 1.388(5)
C35 C36 1.389(5)
C37 C42 1.393(5)
C37 C38 1.396(5)
C37 P2 1.815(3)
C38 C39 1.383(5)
C39 C40 1.385(5)
C40 C41 1.378(6)
C41 C42 1.391(5)
